data_2020598
loop_
_publ_author_name
'Fujisawa, Kiyoshi'
'Shimizu, Masaya'
'Szilagyi, Robert K.'

_publ_section_title
;
 Comparison of thallium(I) complexes with mesityl-substituted
 tris(pyrazolyl)hydroborate ligands, [Tl{HB(3-Ms-5-Mepz)~3~}] and
 [Tl{HB(3-Ms-5-Mepz)~2~(3-Me-5-Mspz)}]
;
_journal_coeditor_code YP3109
_journal_issue 11
_journal_name_full 'Acta Crystallographica Section C'
_journal_page_first 786
_journal_page_last 790
_journal_paper_doi 10.1107/S2053229615023797
_journal_volume 72
_journal_year 2016
_chemical_formula_iupac '[Tl (C39 H46 B N6)]'
_chemical_formula_moiety 'C39 H46 B N6 Tl, H2 O1'
_chemical_formula_sum 'C39 H48 B N6 O Tl'
_chemical_formula_weight 832.03
_chemical_name_systematic
;
[Tris(3-mesityl-5-methyl-1<i>H</i>-pyrazol-1-yl-\
\k<i>N</i>^2^)hydroborato]thallium(I) monohydrate
;
_space_group_crystal_system trigonal
_space_group_IT_number 148
_space_group_name_Hall '-R 3'
_space_group_name_H-M_alt 'R -3 :H'
_symmetry_space_group_name_Hall '-R 3'
_symmetry_space_group_name_H-M 'R -3 :H'
_atom_sites_solution_hydrogens geom
_atom_sites_solution_primary direct
_atom_sites_solution_secondary difmap
_cell_angle_alpha 90.0000
_cell_angle_beta 90.0000
_cell_angle_gamma 120.0000
_cell_formula_units_Z 6
_cell_length_a 11.7826(11)
_cell_length_b 11.7826(11)
_cell_length_c 47.7550(4)
_cell_measurement_reflns_used 8683
_cell_measurement_temperature 182
_cell_measurement_theta_max 27.50
_cell_measurement_theta_min 3.00
_cell_volume 5741.6(8)
_computing_cell_refinement 'CrystalClear-SM Expert (Rigaku, 2013)'
_computing_data_collection 'CrystalClear-SM Expert (Rigaku, 2013)'
_computing_data_reduction 'CrystalClear-SM Expert (Rigaku, 2013)'
_computing_molecular_graphics 'CrystalStructure (Rigaku, 2014)'
_computing_publication_material 'CrystalStructure (Rigaku, 2014)'
_computing_structure_refinement 'SHELXL2013 (Sheldrick, 2015)'
_computing_structure_solution 'Il Milione (Burla et al., 2007)'
_diffrn_ambient_temperature 182
_diffrn_detector_area_resol_mean 5.814
_diffrn_measured_fraction_theta_full 0.990
_diffrn_measured_fraction_theta_max 0.990
_diffrn_measurement_device_type 'Rigaku XtaLAB P200'
_diffrn_measurement_method \w
_diffrn_radiation_type 'Mo K\a'
_diffrn_radiation_wavelength 0.71075
_diffrn_reflns_av_R_equivalents 0.0202
_diffrn_reflns_limit_h_max 15
_diffrn_reflns_limit_h_min -15
_diffrn_reflns_limit_k_max 14
_diffrn_reflns_limit_k_min -14
_diffrn_reflns_limit_l_max 61
_diffrn_reflns_limit_l_min -61
_diffrn_reflns_number 20998
_diffrn_reflns_theta_full 25.242
_diffrn_reflns_theta_max 27.497
_diffrn_reflns_theta_min 3.458
_diffrn_standards_number 0
_exptl_absorpt_coefficient_mu 4.25
_exptl_absorpt_correction_T_max 0.507
_exptl_absorpt_correction_T_min 0.428
_exptl_absorpt_correction_type numerical
_exptl_absorpt_process_details '(NUMABS; Rigaku, 1999)'
_exptl_crystal_colour colourless
_exptl_crystal_density_diffrn 1.444
_exptl_crystal_density_method 'not measured'
_exptl_crystal_description block
_exptl_crystal_F_000 2508
_exptl_crystal_size_max 0.210
_exptl_crystal_size_mid 0.190
_exptl_crystal_size_min 0.160
_refine_diff_density_max 0.99
_refine_diff_density_min -0.69
_refine_ls_extinction_method none
_refine_ls_goodness_of_fit_ref 1.171
_refine_ls_hydrogen_treatment constr
_refine_ls_number_parameters 146
_refine_ls_number_reflns 2922
_refine_ls_number_restraints 0
_refine_ls_R_factor_all 0.0222
_refine_ls_R_factor_gt 0.0209
_refine_ls_shift/su_max 0.001
_refine_ls_structure_factor_coef Fsqd
_refine_ls_weighting_details 'w = 1/[\s^2^(Fo^2^)+(0.0396P)^2^+2.9797P] where P=(Fo^2^+2Fc^2^)/3'
_refine_ls_weighting_scheme calc
_refine_ls_wR_factor_gt 0.0595
_refine_ls_wR_factor_ref 0.0598
_reflns_number_gt 2759
_reflns_number_total 2922
_reflns_threshold_expression F^2^>2.0\s(F^2^)
_cod_data_source_file yp3109sup1.cif
_cod_data_source_block 20140719_l65tl_73
_cod_depositor_comments 'Adding full bibliography for 2020598--2020599.cif.'
_cod_database_code 2020598
_cod_database_fobs_code 2020598

loop_
_symmetry_equiv_pos_site_id
_space_group_symop_operation_xyz
1 +x,+y,+z
2 -y,+x-y,+z
3 -x+y,-x,+z
4 -x,-y,-z
5 +y,-x+y,-z
6 +x-y,+x,-z
7 2/3+x,1/3+y,1/3+z
8 2/3-y,1/3+x-y,1/3+z
9 2/3-x+y,1/3-x,1/3+z
10 2/3-x,1/3-y,1/3-z
11 2/3+y,1/3-x+y,1/3-z
12 2/3+x-y,1/3+x,1/3-z
13 1/3+x,2/3+y,2/3+z
14 1/3-y,2/3+x-y,2/3+z
15 1/3-x+y,2/3-x,2/3+z
16 1/3-x,2/3-y,2/3-z
17 1/3+y,2/3-x+y,2/3-z
18 1/3+x-y,2/3+x,2/3-z

loop_
_atom_site_type_symbol
_atom_site_label
_atom_site_fract_x
_atom_site_fract_y
_atom_site_fract_z
_atom_site_U_iso_or_equiv
_atom_site_adp_type
_atom_site_calc_flag
_atom_site_refinement_flags
_atom_site_occupancy
Tl Tl1 0.666667 0.333333 0.09482(2) 0.03570(7) Uani d . 1
N N1 0.50567(19) 0.20237(19) 0.05638(4) 0.0360(4) Uani d . 1
N N2 0.53507(18) 0.21796(19) 0.02817(4) 0.0321(4) Uani d . 1
C C1 0.3303(2) 0.0537(2) 0.08736(5) 0.0397(5) Uani d . 1
C C2 0.3406(3) -0.0450(3) 0.10139(6) 0.0468(6) Uani d . 1
C C3 0.2913(3) -0.0785(3) 0.12860(6) 0.0546(7) Uani d . 1
C C4 0.2334(3) -0.0174(3) 0.14203(6) 0.0560(7) Uani d . 1
C C5 0.2203(4) 0.0767(3) 0.12758(7) 0.0636(8) Uani d . 1
C C6 0.2667(3) 0.1130(3) 0.10028(7) 0.0553(7) Uani d . 1
C C7 0.4022(4) -0.1174(4) 0.08737(9) 0.0714(9) Uani d . 1
C C8 0.1850(4) -0.0524(5) 0.17226(8) 0.0778(11) Uani d . 1
C C9 0.2482(6) 0.2153(4) 0.08513(10) 0.0971(17) Uani d . 1
C C10 0.3879(2) 0.0964(2) 0.05895(5) 0.0364(5) Uani d . 1
C C11 0.3392(3) 0.0430(3) 0.03254(6) 0.0444(5) Uani d . 1
C C12 0.4342(2) 0.1211(2) 0.01368(5) 0.0358(5) Uani d . 1
C C13 0.4367(3) 0.1051(3) -0.01756(6) 0.0484(6) Uani d . 1
B B1 0.666667 0.333333 0.01764(8) 0.0323(8) Uani d . 1
H H1 0.66666 0.33333 -0.0033 0.0387 Uiso calc R 1
H H3 0.1785 0.11815 0.13649 0.0764 Uiso calc R 1
H H5 0.29797 -0.14578 0.13811 0.0655 Uiso calc R 1
H H7A 0.34299 -0.17589 0.07287 0.0857 Uiso calc R 1
H H7B 0.4174 -0.16904 0.1014 0.0857 Uiso calc R 1
H H7C 0.48581 -0.05381 0.07883 0.0857 Uiso calc R 1
H H8A 0.24143 -0.07722 0.18249 0.0934 Uiso calc R 1
H H8B 0.09476 -0.12587 0.1723 0.0934 Uiso calc R 1
H H8C 0.18796 0.02365 0.18134 0.0934 Uiso calc R 1
H H9A 0.17933 0.17265 0.07097 0.1165 Uiso calc R 1
H H9B 0.33047 0.2782 0.076 0.1165 Uiso calc R 1
H H9C 0.22285 0.26141 0.0986 0.1165 Uiso calc R 1
H H11 0.25693 -0.03214 0.02848 0.0532 Uiso calc R 1
H H13A 0.50585 0.08543 -0.02239 0.0581 Uiso calc R 1
H H13B 0.45406 0.18647 -0.02683 0.0581 Uiso calc R 1
H H13C 0.35177 0.03312 -0.02378 0.0581 Uiso calc R 1

loop_
_atom_site_aniso_label
_atom_site_aniso_U_11
_atom_site_aniso_U_22
_atom_site_aniso_U_33
_atom_site_aniso_U_12
_atom_site_aniso_U_13
_atom_site_aniso_U_23
Tl1 0.04501(8) 0.04501(8) 0.01706(8) 0.02250(4) 0.0000 0.0000
N1 0.0374(9) 0.0404(10) 0.0205(8) 0.0121(8) 0.0030(7) -0.0013(7)
N2 0.0368(9) 0.0382(9) 0.0194(8) 0.0173(8) -0.0015(7) -0.0038(7)
C1 0.0342(11) 0.0351(11) 0.0368(12) 0.0075(9) 0.0052(9) 0.0007(9)
C2 0.0381(12) 0.0506(14) 0.0440(14) 0.0164(11) 0.0012(10) 0.0051(11)
C3 0.0460(14) 0.0566(16) 0.0465(15) 0.0147(12) 0.0011(12) 0.0125(13)
C4 0.0486(14) 0.0563(16) 0.0399(14) 0.0089(13) 0.0109(12) 0.0069(12)
C5 0.073(2) 0.0558(17) 0.0542(18) 0.0267(15) 0.0300(16) 0.0072(14)
C6 0.0663(18) 0.0444(14) 0.0500(16) 0.0239(13) 0.0242(14) 0.0097(12)
C7 0.085(2) 0.087(2) 0.065(2) 0.060(2) 0.0115(19) 0.0156(19)
C8 0.077(2) 0.088(3) 0.0459(18) 0.024(2) 0.0194(17) 0.0164(18)
C9 0.159(5) 0.082(3) 0.086(3) 0.087(3) 0.069(3) 0.040(2)
C10 0.0362(11) 0.0347(11) 0.0335(11) 0.0142(9) 0.0023(9) -0.0029(9)
C11 0.0405(12) 0.0386(12) 0.0431(13) 0.0116(10) -0.0058(10) -0.0096(10)
C12 0.0440(12) 0.0376(11) 0.0292(11) 0.0229(10) -0.0079(9) -0.0101(9)
C13 0.0631(17) 0.0539(15) 0.0289(12) 0.0298(13) -0.0118(11) -0.0131(11)
B1 0.0402(13) 0.0402(13) 0.0165(16) 0.0201(6) 0.0000 0.0000

loop_
_atom_type_symbol
_atom_type_description
_atom_type_scat_dispersion_real
_atom_type_scat_dispersion_imag
_atom_type_scat_source
C C 0.0033 0.0016
;
International Tables for Crystallography
(Vol. C, Tables 4.2.6.8 and 6.1.1.4)
;
H H 0.0000 0.0000
;
International Tables for Crystallography
(Vol. C, Table 6.1.1.4)
;
B B 0.0013 0.0007
;
International Tables for Crystallography
(Vol. C, Tables 4.2.6.8 and 6.1.1.4)
;
N N 0.0061 0.0033
;
International Tables for Crystallography
(Vol. C, Tables 4.2.6.8 and 6.1.1.4)
;
Tl Tl -2.8358 9.6688
;
International Tables for Crystallography
(Vol. C, Tables 4.2.6.8 and 6.1.1.4)
;

loop_
_geom_angle_atom_site_label_1
_geom_angle_atom_site_label_2
_geom_angle_atom_site_label_3
_geom_angle_site_symmetry_1
_geom_angle_site_symmetry_3
_geom_angle
_geom_angle_publ_flag
N1 Tl1 N1 . 2_655 73.32(7) no
N1 Tl1 N1 . 3_665 73.32(7) no
N1 Tl1 N1 2_655 3_665 73.32(7) no
Tl1 N1 N2 . . 124.36(12) no
Tl1 N1 C10 . . 128.11(15) no
N2 N1 C10 . . 106.85(17) no
N1 N2 C12 . . 109.28(16) no
N1 N2 B1 . . 120.56(19) no
C12 N2 B1 . . 130.2(2) no
C2 C1 C6 . . 119.7(3) no
C2 C1 C10 . . 120.3(3) no
C6 C1 C10 . . 120.1(3) no
C1 C2 C3 . . 118.9(3) no
C1 C2 C7 . . 121.2(3) no
C3 C2 C7 . . 119.8(3) no
C2 C3 C4 . . 122.1(3) no
C3 C4 C5 . . 118.2(3) no
C3 C4 C8 . . 121.0(4) no
C5 C4 C8 . . 120.8(4) no
C4 C5 C6 . . 122.0(4) no
C1 C6 C5 . . 119.0(4) no
C1 C6 C9 . . 120.9(3) no
C5 C6 C9 . . 120.0(4) no
N1 C10 C1 . . 119.16(19) no
N1 C10 C11 . . 109.9(2) no
C1 C10 C11 . . 130.94(18) no
C10 C11 C12 . . 106.06(19) no
N2 C12 C11 . . 107.9(2) no
N2 C12 C13 . . 123.2(2) no
C11 C12 C13 . . 128.8(2) no
N2 B1 N2 . 2_655 109.99(19) no
N2 B1 N2 . 3_665 109.98(19) no
N2 B1 N2 2_655 3_665 109.99(19) no
C2 C3 H5 . . 118.951 no
C4 C3 H5 . . 118.948 no
C4 C5 H3 . . 118.992 no
C6 C5 H3 . . 119.035 no
C2 C7 H7A . . 109.465 no
C2 C7 H7B . . 109.470 no
C2 C7 H7C . . 109.468 no
H7A C7 H7B . . 109.470 no
H7A C7 H7C . . 109.491 no
H7B C7 H7C . . 109.463 no
C4 C8 H8A . . 109.467 no
C4 C8 H8B . . 109.464 no
C4 C8 H8C . . 109.478 no
H8A C8 H8B . . 109.473 no
H8A C8 H8C . . 109.468 no
H8B C8 H8C . . 109.477 no
C6 C9 H9A . . 109.484 no
C6 C9 H9B . . 109.478 no
C6 C9 H9C . . 109.466 no
H9A C9 H9B . . 109.458 no
H9A C9 H9C . . 109.471 no
H9B C9 H9C . . 109.469 no
C10 C11 H11 . . 126.977 no
C12 C11 H11 . . 126.963 no
C12 C13 H13A . . 109.454 no
C12 C13 H13B . . 109.463 no
C12 C13 H13C . . 109.464 no
H13A C13 H13B . . 109.486 no
H13A C13 H13C . . 109.486 no
H13B C13 H13C . . 109.475 no
N2 B1 H1 . . 108.949 no
N2 B1 H1 2_655 . 108.956 no
N2 B1 H1 3_665 . 108.952 no

loop_
_geom_bond_atom_site_label_1
_geom_bond_atom_site_label_2
_geom_bond_site_symmetry_2
_geom_bond_distance
_geom_bond_publ_flag
Tl1 N1 . 2.5342(19) no
Tl1 N1 2_655 2.5342(19) no
Tl1 N1 3_665 2.5342(19) no
N1 N2 . 1.380(3) no
N1 C10 . 1.329(2) no
N2 C12 . 1.356(3) no
N2 B1 . 1.548(2) no
C1 C2 . 1.399(5) no
C1 C6 . 1.398(5) no
C1 C10 . 1.487(3) no
C2 C3 . 1.397(4) no
C2 C7 . 1.524(7) no
C3 C4 . 1.373(6) no
C4 C5 . 1.379(6) no
C4 C8 . 1.531(5) no
C5 C6 . 1.395(5) no
C6 C9 . 1.512(7) no
C10 C11 . 1.398(4) no
C11 C12 . 1.372(3) no
C12 C13 . 1.506(4) no
C3 H5 . 0.950 no
C5 H3 . 0.950 no
C7 H7A . 0.980 no
C7 H7B . 0.980 no
C7 H7C . 0.980 no
C8 H8A . 0.980 no
C8 H8B . 0.980 no
C8 H8C . 0.980 no
C9 H9A . 0.980 no
C9 H9B . 0.980 no
C9 H9C . 0.980 no
C11 H11 . 0.950 no
C13 H13A . 0.980 no
C13 H13B . 0.980 no
C13 H13C . 0.980 no
B1 H1 . 1.000 no

loop_
_geom_contact_atom_site_label_1
_geom_contact_atom_site_label_2
_geom_contact_distance
_geom_contact_site_symmetry_2
_geom_contact_publ_flag
Tl1 N2 3.504(2) 2_655 no
Tl1 N2 3.504(2) 3_665 no
Tl1 C10 3.514(2) 2_655 no
Tl1 C10 3.514(2) 3_665 no
N1 N2 3.138(3) 2_655 no
N1 N2 3.047(3) 3_665 no
N1 C2 3.351(3) . no
N1 C6 3.235(4) . no
N1 C9 3.402(7) . no
N2 C1 3.590(3) . no
C1 C4 2.804(4) . no
C2 C5 2.768(6) . no
C2 C11 3.450(4) . no
C3 C6 2.767(5) . no
C6 C11 3.547(5) . no
C7 C10 2.940(6) . no
C7 C11 3.519(6) . no
C9 C10 2.922(8) . no
C13 B1 3.180(3) . no
N1 H1 3.3429 . no
N1 H7C 3.0998 . no
N1 H9B 2.7896 . no
N1 H11 3.1467 . no
N2 H11 3.1252 . no
N2 H13A 2.8016 . no
N2 H13B 2.7556 . no
N2 H13C 3.2953 . no
C1 H3 3.2616 . no
C1 H5 3.2634 . no
C1 H7A 2.8680 . no
C1 H7B 3.3295 . no
C1 H7C 2.7295 . no
C1 H9A 2.8694 . no
C1 H9B 2.6989 . no
C1 H9C 3.3132 . no
C1 H11 2.9670 . no
C3 H3 3.2184 . no
C3 H7A 3.0772 . no
C3 H7B 2.5725 . no
C3 H7C 3.2125 . no
C3 H8A 2.6414 . no
C3 H8B 2.9556 . no
C3 H8C 3.2773 . no
C5 H5 3.2188 . no
C5 H8A 3.2678 . no
C5 H8B 2.9860 . no
C5 H8C 2.6247 . no
C5 H9A 3.0603 . no
C5 H9B 3.2104 . no
C5 H9C 2.5665 . no
C7 H5 2.6609 . no
C7 H9B 3.3082 2_655 no
C8 H3 2.6674 . no
C8 H5 2.6658 . no
C9 H3 2.6572 . no
C9 H7C 3.1525 3_665 no
C10 H7A 3.0531 . no
C10 H7C 2.7222 . no
C10 H9A 3.0626 . no
C10 H9B 2.6748 . no
C11 H7A 3.2372 . no
C11 H7C 3.3383 . no
C11 H9A 3.4822 . no
C11 H9B 3.5046 . no
C11 H13A 3.1633 . no
C11 H13B 3.2311 . no
C11 H13C 2.6994 . no
C12 H1 2.7503 . no
C13 H1 2.7839 . no
C13 H11 2.9173 . no
B1 H13A 3.2003 . no
B1 H13A 3.2003 2_655 no
B1 H13A 3.2003 3_665 no
B1 H13B 3.0732 . no
B1 H13B 3.0732 2_655 no
B1 H13B 3.0732 3_665 no
H1 H13A 2.7237 . no
H1 H13A 2.7238 2_655 no
H1 H13A 2.7237 3_665 no
H1 H13B 2.4894 . no
H1 H13B 2.4895 2_655 no
H1 H13B 2.4895 3_665 no
H3 H8A 3.5187 . no
H3 H8B 3.0541 . no
H3 H8C 2.4421 . no
H3 H9A 3.1932 . no
H3 H9B 3.4250 . no
H3 H9C 2.3483 . no
H5 H7A 3.2097 . no
H5 H7B 2.3483 . no
H5 H7C 3.4188 . no
H5 H8A 2.4751 . no
H5 H8B 3.0026 . no
H5 H8C 3.5377 . no
H7A H11 3.1793 . no
H7B H9B 3.4325 2_655 no
H7B H9C 3.2993 2_655 no
H7C H9B 2.4159 2_655 no
H7C H9C 3.0429 2_655 no
H11 H13A 3.5156 . no
H11 H13C 2.6850 . no
H13A H13B 3.1644 2_655 no
Tl1 H8C 3.4380 10_555 no
Tl1 H8C 3.4380 11_555 no
Tl1 H8C 3.4380 12_555 no
N2 H13A 3.3710 4_655 no
C1 H9C 3.3946 3_555 no
C2 H8A 3.5509 11_555 no
C2 H8B 3.5705 11_555 no
C2 H9C 3.1006 3_555 no
C3 H8A 3.2893 11_555 no
C3 H8B 3.0816 11_555 no
C3 H9C 2.9574 3_555 no
C4 H3 3.0141 3_555 no
C4 H8B 3.2767 11_555 no
C4 H8C 3.5065 10_555 no
C4 H9C 3.1423 3_555 no
C5 H3 3.1963 3_555 no
C5 H8B 3.2499 2_555 no
C5 H8C 3.1314 10_555 no
C5 H9C 3.3766 3_555 no
C6 H8C 3.4527 10_555 no
C6 H9C 3.5003 3_555 no
C7 H7A 3.2987 3_655 no
C7 H7B 3.2536 2_545 no
C7 H13A 3.2461 4_655 no
C8 H3 3.0314 3_555 no
C8 H3 3.5795 10_555 no
C8 H5 3.5484 12_445 no
C9 H13C 3.2439 6_555 no
C10 H13A 3.4486 4_655 no
C11 H13A 2.9364 4_655 no
C11 H13B 3.1811 5_555 no
C12 H11 3.5040 6_555 no
C12 H13A 2.8827 4_655 no
C13 H7A 3.4995 4_655 no
C13 H7C 3.2114 4_655 no
C13 H9B 3.3544 5_555 no
C13 H11 3.0996 6_555 no
C13 H13A 3.2649 4_655 no
H3 C4 3.0141 2_555 no
H3 C5 3.1963 2_555 no
H3 C8 3.0314 2_555 no
H3 C8 3.5795 10_555 no
H3 H3 3.2094 2_555 no
H3 H3 3.2094 3_555 no
H3 H8A 3.2826 10_555 no
H3 H8B 2.3486 2_555 no
H3 H8C 3.4427 2_555 no
H3 H8C 3.1891 10_555 no
H5 C8 3.5484 11_555 no
H5 H7B 3.2470 2_545 no
H5 H8A 3.0407 11_555 no
H5 H8A 3.5571 12_445 no
H5 H8B 3.1538 11_555 no
H5 H9C 3.3093 3_555 no
H7A C7 3.2987 2_545 no
H7A C13 3.4995 4_655 no
H7A H7A 3.1192 2_545 no
H7A H7A 3.1192 3_655 no
H7A H7B 2.8565 2_545 no
H7A H7C 3.3920 2_545 no
H7A H9C 3.5634 3_555 no
H7A H13A 2.8673 4_655 no
H7A H13B 3.2963 4_655 no
H7A H13B 2.7221 5_555 no
H7B C7 3.2536 3_655 no
H7B H5 3.2470 3_655 no
H7B H7A 2.8565 3_655 no
H7B H7B 2.9040 2_545 no
H7B H7B 2.9040 3_655 no
H7B H8A 3.1595 11_555 no
H7C C13 3.2114 4_655 no
H7C H7A 3.3920 3_655 no
H7C H13A 2.7294 4_655 no
H7C H13B 3.1967 4_655 no
H7C H13C 3.1885 4_655 no
H8A C2 3.5509 12_445 no
H8A C3 3.2893 12_445 no
H8A H3 3.2826 10_555 no
H8A H5 3.5571 11_555 no
H8A H5 3.0407 12_445 no
H8A H7B 3.1595 12_445 no
H8A H8B 3.2567 11_555 no
H8A H9C 3.2876 10_555 no
H8B C2 3.5705 12_445 no
H8B C3 3.0816 12_445 no
H8B C4 3.2767 12_445 no
H8B C5 3.2499 3_555 no
H8B H3 2.3486 3_555 no
H8B H5 3.1538 12_445 no
H8B H8A 3.2567 12_445 no
H8B H8C 2.7940 3_555 no
H8C Tl1 3.4380 10_555 no
H8C C4 3.5065 10_555 no
H8C C5 3.1314 10_555 no
H8C C6 3.4527 10_555 no
H8C H3 3.4427 3_555 no
H8C H3 3.1891 10_555 no
H8C H8B 2.7940 2_555 no
H9A H9A 3.5936 2_555 no
H9A H9A 3.5936 3_555 no
H9A H11 3.3743 2_555 no
H9A H13C 2.9602 6_555 no
H9B C13 3.3544 6_555 no
H9B H13A 3.4684 6_555 no
H9B H13B 3.4484 6_555 no
H9B H13C 2.6665 6_555 no
H9C C1 3.3946 2_555 no
H9C C2 3.1006 2_555 no
H9C C3 2.9574 2_555 no
H9C C4 3.1423 2_555 no
H9C C5 3.3766 2_555 no
H9C C6 3.5003 2_555 no
H9C H5 3.3093 2_555 no
H9C H7A 3.5634 2_555 no
H9C H8A 3.2876 10_555 no
H11 C12 3.5040 5_555 no
H11 C13 3.0996 5_555 no
H11 H9A 3.3743 3_555 no
H11 H13A 3.1696 4_655 no
H11 H13B 2.4675 5_555 no
H11 H13C 3.0820 5_555 no
H13A N2 3.3710 4_655 no
H13A C7 3.2461 4_655 no
H13A C10 3.4486 4_655 no
H13A C11 2.9364 4_655 no
H13A C12 2.8827 4_655 no
H13A C13 3.2649 4_655 no
H13A H7A 2.8673 4_655 no
H13A H7C 2.7294 4_655 no
H13A H9B 3.4684 5_555 no
H13A H11 3.1696 4_655 no
H13A H13A 2.8926 4_655 no
H13A H13C 3.4598 4_655 no
H13B C11 3.1811 6_555 no
H13B H7A 3.2963 4_655 no
H13B H7A 2.7221 6_555 no
H13B H7C 3.1967 4_655 no
H13B H9B 3.4484 5_555 no
H13B H11 2.4675 6_555 no
H13C C9 3.2439 5_555 no
H13C H7C 3.1885 4_655 no
H13C H9A 2.9602 5_555 no
H13C H9B 2.6665 5_555 no
H13C H11 3.0820 6_555 no
H13C H13A 3.4598 4_655 no

loop_
_geom_torsion_atom_site_label_1
_geom_torsion_atom_site_label_2
_geom_torsion_atom_site_label_3
_geom_torsion_atom_site_label_4
_geom_torsion_site_symmetry_1
_geom_torsion_site_symmetry_3
_geom_torsion_site_symmetry_4
_geom_torsion
_geom_torsion_publ_flag
N1 Tl1 N1 N2 . 2_655 2_655 43.20(17) no
N1 Tl1 N1 C10 . 2_655 2_655 -147.6(2) no
N1 Tl1 N1 N2 2_655 . . -33.91(17) no
N1 Tl1 N1 C10 2_655 . . 135.3(2) no
N1 Tl1 N1 N2 . 3_665 3_665 -33.91(17) no
N1 Tl1 N1 C10 . 3_665 3_665 135.3(2) no
N1 Tl1 N1 N2 3_665 . . 43.20(17) no
N1 Tl1 N1 C10 3_665 . . -147.6(2) no
N1 Tl1 N1 N2 2_655 3_665 3_665 43.20(17) no
N1 Tl1 N1 C10 2_655 3_665 3_665 -147.6(2) no
N1 Tl1 N1 N2 3_665 2_655 2_655 -33.91(17) no
N1 Tl1 N1 C10 3_665 2_655 2_655 135.3(2) no
Tl1 N1 N2 C12 . . . 171.33(14) no
Tl1 N1 N2 B1 . . . -8.9(3) no
Tl1 N1 C10 C1 . . . 8.5(4) no
Tl1 N1 C10 C11 . . . -171.24(15) no
N2 N1 C10 C1 . . . 179.2(2) no
N2 N1 C10 C11 . . . -0.5(3) no
C10 N1 N2 C12 . . . 0.2(3) no
C10 N1 N2 B1 . . . 180.0(2) no
N1 N2 C12 C11 . . . 0.3(3) no
N1 N2 C12 C13 . . . -177.1(2) no
N1 N2 B1 N2 . . 2_655 66.0(3) no
N1 N2 B1 N2 . . 3_665 -55.3(3) no
C12 N2 B1 N2 . . 2_655 -114.3(3) no
C12 N2 B1 N2 . . 3_665 124.4(3) no
B1 N2 C12 C11 . . . -179.5(2) no
B1 N2 C12 C13 . . . 3.1(5) no
C2 C1 C6 C5 . . . 3.2(3) no
C2 C1 C6 C9 . . . -177.01(19) no
C6 C1 C2 C3 . . . -2.6(3) no
C6 C1 C2 C7 . . . 176.4(2) no
C2 C1 C10 N1 . . . -97.3(3) no
C2 C1 C10 C11 . . . 82.4(4) no
C10 C1 C2 C3 . . . 176.86(17) no
C10 C1 C2 C7 . . . -4.1(3) no
C6 C1 C10 N1 . . . 82.1(3) no
C6 C1 C10 C11 . . . -98.2(3) no
C10 C1 C6 C5 . . . -176.24(18) no
C10 C1 C6 C9 . . . 3.6(3) no
C1 C2 C3 C4 . . . -0.2(3) no
C7 C2 C3 C4 . . . -179.2(2) no
C2 C3 C4 C5 . . . 2.2(4) no
C2 C3 C4 C8 . . . -177.6(2) no
C3 C4 C5 C6 . . . -1.6(4) no
C8 C4 C5 C6 . . . 178.3(2) no
C4 C5 C6 C1 . . . -1.1(4) no
C4 C5 C6 C9 . . . 179.1(2) no
N1 C10 C11 C12 . . . 0.7(4) no
C1 C10 C11 C12 . . . -179.0(3) no
C10 C11 C12 N2 . . . -0.6(4) no
C10 C11 C12 C13 . . . 176.6(3) no

loop_
_platon_squeeze_void_nr
_platon_squeeze_void_average_x
_platon_squeeze_void_average_y
_platon_squeeze_void_average_z
_platon_squeeze_void_volume
_platon_squeeze_void_count_electrons
_platon_squeeze_void_content
1 0.000 0.000 0.000 90 19 ' '
2 0.000 0.000 0.500 26 4 ' '
3 0.333 0.667 0.667 88 19 ' '
4 0.333 0.667 0.167 26 4 ' '
5 0.667 0.333 0.333 88 19 ' '
6 0.666 0.333 0.833 26 4 ' '
